data_2017042
loop_
_publ_author_name
'Mann, Matthew'
'Kolis, Joseph'

_publ_section_title
;
 Ba~2~Ti~2~Si~2~O~9~F~2~, a new titanium silicate
;
_journal_coeditor_code FN3013
_journal_issue 4
_journal_name_full 'Acta Crystallographica Section C'
_journal_page_first i17
_journal_page_last i19
_journal_paper_doi 10.1107/S0108270109007677
_journal_volume 65
_journal_year 2009
_chemical_formula_iupac 'Ba2 Ti2 Si2 O9 F2'
_chemical_formula_moiety 'Ba2 Ti2 Si2 O9 F2'
_chemical_formula_sum 'Ba2 F2 O9 Si2 Ti2'
_chemical_formula_weight 608.66
_chemical_name_systematic
;
Dibarium dititanium difluoride dioxide heptaoxidodisilicate
;
_space_group_IT_number 61
_symmetry_cell_setting orthorhombic
_symmetry_space_group_name_Hall '-P 2ac 2ab'
_symmetry_space_group_name_H-M 'P b c a'
_atom_sites_solution_primary direct
_atom_sites_solution_secondary difmap
_audit_creation_method SHELXL97
_cell_angle_alpha 90.00
_cell_angle_beta 90.00
_cell_angle_gamma 90.00
_cell_formula_units_Z 8
_cell_length_a 8.7350(17)
_cell_length_b 10.832(2)
_cell_length_c 18.769(4)
_cell_measurement_reflns_used 11712
_cell_measurement_temperature 298.15
_cell_measurement_theta_max 29.1292
_cell_measurement_theta_min 1.8803
_cell_volume 1775.9(6)
_computing_cell_refinement 'CrystalClear (Molecular Structure Corporation & Rigaku, 2001)'
_computing_data_collection 'CrystalClear (Molecular Structure Corporation & Rigaku, 2001)'
_computing_data_reduction 'CrystalClear (Molecular Structure Corporation & Rigaku, 2001)'
_computing_molecular_graphics 'DIAMOND (Brandenburg, 1999)'
_computing_publication_material 'SHELXTL (Version 6.10; Sheldrick, 2008)'
_computing_structure_refinement 'SHELXTL (Version 6.10; Sheldrick, 2008)'
_computing_structure_solution 'SHELXTL (Version 6.10; Sheldrick, 2008)'
_diffrn_ambient_temperature 298.15
_diffrn_detector_area_resol_mean 14.6306
_diffrn_measured_fraction_theta_full 0.998
_diffrn_measured_fraction_theta_max 0.998
_diffrn_measurement_device_type 'Rigaku AFC-8S Mercury CCD'
_diffrn_measurement_method \w
_diffrn_radiation_monochromator graphite
_diffrn_radiation_source 'sealed tube'
_diffrn_radiation_type MoK\a
_diffrn_radiation_wavelength 0.71073
_diffrn_reflns_av_R_equivalents 0.0338
_diffrn_reflns_av_sigmaI/netI 0.0152
_diffrn_reflns_limit_h_max 10
_diffrn_reflns_limit_h_min -10
_diffrn_reflns_limit_k_max 12
_diffrn_reflns_limit_k_min -12
_diffrn_reflns_limit_l_max 21
_diffrn_reflns_limit_l_min -22
_diffrn_reflns_number 13481
_diffrn_reflns_theta_full 25.04
_diffrn_reflns_theta_max 25.04
_diffrn_reflns_theta_min 2.17
_diffrn_standards_decay_% 0
_diffrn_standards_interval_count 0
_diffrn_standards_interval_time 0
_diffrn_standards_number 0
_exptl_absorpt_coefficient_mu 10.828
_exptl_absorpt_correction_T_max 0.3760
_exptl_absorpt_correction_T_min 0.3030
_exptl_absorpt_correction_type multi-scan
_exptl_absorpt_process_details '(Jacobson, 1998)'
_exptl_crystal_colour colourless
_exptl_crystal_density_diffrn 4.553
_exptl_crystal_density_method 'not measured'
_exptl_crystal_description dipyramid
_exptl_crystal_F_000 2192
_exptl_crystal_size_max 0.12
_exptl_crystal_size_mid 0.11
_exptl_crystal_size_min 0.09
_refine_diff_density_max 1.046
_refine_diff_density_min -1.182
_refine_ls_extinction_coef 0.00357(11)
_refine_ls_extinction_expression Fc^*^=kFc[1+0.001xFc^2^\l^3^/sin(2\q)]^-1/4^
_refine_ls_extinction_method 'SHELXL97 (Sheldrick, 2008)'
_refine_ls_goodness_of_fit_ref 1.408
_refine_ls_matrix_type full
_refine_ls_number_parameters 155
_refine_ls_number_reflns 1573
_refine_ls_number_restraints 0
_refine_ls_restrained_S_all 1.408
_refine_ls_R_factor_all 0.0271
_refine_ls_R_factor_gt 0.0260
_refine_ls_shift/su_max 0.001
_refine_ls_shift/su_mean 0.000
_refine_ls_structure_factor_coef Fsqd
_refine_ls_weighting_details 'calc w = 1/[\s^2^(Fo^2^)+(0.0196P)^2^+7.0300P] where P=(Fo^2^+2Fc^2^)/3'
_refine_ls_weighting_scheme calc
_refine_ls_wR_factor_gt 0.0577
_refine_ls_wR_factor_ref 0.0582
_reflns_number_gt 1539
_reflns_number_total 1573
_reflns_threshold_expression I>2\s(I)
_cod_data_source_file fn3013.cif
_cod_data_source_block I
_cod_original_sg_symbol_Hall -P2ac2ab
_cod_original_sg_symbol_H-M Pbca
_cod_database_code 2017042
_cod_database_fobs_code 2017042

loop_
_symmetry_equiv_pos_as_xyz
'x, y, z'
'-x+1/2, -y, z+1/2'
'-x, y+1/2, -z+1/2'
'x+1/2, -y+1/2, -z'
'-x, -y, -z'
'x-1/2, y, -z-1/2'
'x, -y-1/2, z-1/2'
'-x-1/2, y-1/2, z'

loop_
_atom_site_type_symbol
_atom_site_label
_atom_site_fract_x
_atom_site_fract_y
_atom_site_fract_z
_atom_site_U_iso_or_equiv
_atom_site_adp_type
_atom_site_calc_flag
_atom_site_refinement_flags
_atom_site_occupancy
_atom_site_disorder_assembly
_atom_site_disorder_group
Ba Ba1 0.25284(3) 0.29962(3) 0.219371(15) 0.01152(13) Uani d . 1 . .
Ba Ba2 0.25779(3) 0.99744(3) 0.525840(15) 0.01157(13) Uani d . 1 . .
Ti Ti1 0.47045(9) 0.54018(8) 0.33768(4) 0.00601(19) Uani d . 1 . .
Ti Ti2 0.45107(9) 0.76231(8) 0.42248(4) 0.0064(2) Uani d . 1 . .
Si Si1 0.08324(14) 0.51765(12) 0.33131(6) 0.0055(3) Uani d . 1 . .
Si Si2 0.05925(14) 0.75851(11) 0.40983(6) 0.0050(3) Uani d . 1 . .
O O1 0.0225(4) 0.4444(3) 0.39980(16) 0.0100(7) Uani d . 1 . .
O O2 0.0063(3) 0.4701(3) 0.25822(16) 0.0086(7) Uani d . 1 . .
O O3 0.2667(4) 0.4971(3) 0.32545(19) 0.0116(8) Uani d . 1 . .
O O4 0.0532(4) 0.6666(3) 0.33927(16) 0.0097(7) Uani d . 1 . .
O O5 -0.0208(4) 0.6907(3) 0.47678(16) 0.0097(7) Uani d . 1 . .
O O6 -0.0303(4) 0.8794(3) 0.38276(16) 0.0085(6) Uani d . 1 . .
O O7 0.2372(3) 0.7845(3) 0.42972(18) 0.0095(7) Uani d . 1 . .
O O8 0.4538(4) 0.7095(3) 0.32213(16) 0.0085(6) Uani d . 1 . .
O O9 0.4623(4) 0.5954(3) 0.43748(16) 0.0088(6) Uani d . 1 . .
F F1 0.7016(3) 0.5582(3) 0.33567(14) 0.0124(6) Uani d . 1 . .
F F2 0.6782(3) 0.7712(3) 0.41695(15) 0.0157(6) Uani d . 1 . .

loop_
_atom_site_aniso_label
_atom_site_aniso_U_11
_atom_site_aniso_U_22
_atom_site_aniso_U_33
_atom_site_aniso_U_12
_atom_site_aniso_U_13
_atom_site_aniso_U_23
Ba1 0.00979(19) 0.0151(2) 0.00970(19) 0.00282(10) 0.00078(10) -0.00137(11)
Ba2 0.00751(18) 0.0175(2) 0.00970(19) 0.00075(10) -0.00063(10) -0.00331(12)
Ti1 0.0054(4) 0.0060(4) 0.0067(4) 0.0002(3) 0.0008(3) -0.0003(3)
Ti2 0.0063(4) 0.0060(4) 0.0070(4) 0.0000(3) 0.0002(3) 0.0001(3)
Si1 0.0058(6) 0.0054(6) 0.0055(6) -0.0010(5) 0.0003(5) 0.0005(4)
Si2 0.0048(6) 0.0052(6) 0.0050(6) 0.0002(5) 0.0002(4) -0.0001(4)
O1 0.0110(16) 0.0102(17) 0.0088(16) 0.0022(13) 0.0022(13) 0.0028(13)
O2 0.0094(16) 0.0076(16) 0.0089(16) -0.0005(12) 0.0004(13) 0.0012(12)
O3 0.0052(16) 0.0158(19) 0.0137(18) 0.0003(13) -0.0016(13) -0.0011(14)
O4 0.0137(16) 0.0073(16) 0.0081(15) 0.0007(13) -0.0004(12) -0.0009(13)
O5 0.0115(16) 0.0106(18) 0.0070(16) -0.0024(13) 0.0026(12) -0.0015(12)
O6 0.0086(15) 0.0064(16) 0.0104(15) -0.0014(13) -0.0007(12) 0.0002(12)
O7 0.0050(16) 0.0134(17) 0.0102(17) -0.0016(12) -0.0006(12) 0.0004(14)
O8 0.0102(15) 0.0076(16) 0.0079(15) -0.0005(13) 0.0003(12) 0.0004(12)
O9 0.0125(16) 0.0079(16) 0.0060(15) 0.0004(13) -0.0003(12) 0.0006(13)
F1 0.0082(13) 0.0140(14) 0.0150(14) -0.0018(11) 0.0005(11) 0.0002(11)
F2 0.0103(14) 0.0217(16) 0.0151(15) 0.0004(12) -0.0001(11) -0.0018(12)

loop_
_atom_type_symbol
_atom_type_description
_atom_type_scat_dispersion_real
_atom_type_scat_dispersion_imag
_atom_type_scat_source
O O 0.0106 0.0060 'International Tables Vol C Tables 4.2.6.8 and 6.1.1.4'
Si Si 0.0817 0.0704 'International Tables Vol C Tables 4.2.6.8 and 6.1.1.4'
Ti Ti 0.2776 0.4457 'International Tables Vol C Tables 4.2.6.8 and 6.1.1.4'
Ba Ba -0.3244 2.2819 'International Tables Vol C Tables 4.2.6.8 and 6.1.1.4'
F F 0.0171 0.0103 'International Tables Vol C Tables 4.2.6.8 and 6.1.1.4'

loop_
_geom_angle_atom_site_label_1
_geom_angle_atom_site_label_2
_geom_angle_atom_site_label_3
_geom_angle_site_symmetry_1
_geom_angle_site_symmetry_3
_geom_angle
_geom_angle_publ_flag
F2 Ba1 O8 3_645 8_655 140.14(9) ?
F2 Ba1 F1 3_645 3_645 60.60(9) ?
O8 Ba1 F1 8_655 3_645 91.14(9) ?
F2 Ba1 O8 3_645 3_645 59.43(8) ?
O8 Ba1 O8 8_655 3_645 130.14(11) ?
F1 Ba1 O8 3_645 3_645 57.27(8) ?
F2 Ba1 O6 3_645 3_545 62.76(9) ?
O8 Ba1 O6 8_655 3_545 97.35(9) ?
F1 Ba1 O6 3_645 3_545 97.44(8) ?
O8 Ba1 O6 3_645 3_545 122.05(9) ?
F2 Ba1 O2 3_645 6_656 92.32(9) ?
O8 Ba1 O2 8_655 6_656 127.44(9) ?
F1 Ba1 O2 3_645 6_656 121.97(8) ?
O8 Ba1 O2 3_645 6_656 64.74(9) ?
O6 Ba1 O2 3_545 6_656 114.92(9) ?
F2 Ba1 O3 3_645 . 137.22(10) ?
O8 Ba1 O3 8_655 . 79.26(9) ?
F1 Ba1 O3 3_645 . 156.25(9) ?
O8 Ba1 O3 3_645 . 113.53(9) ?
O6 Ba1 O3 3_545 . 105.26(9) ?
O2 Ba1 O3 6_656 . 53.62(9) ?
F2 Ba1 O2 3_645 . 118.77(9) ?
O8 Ba1 O2 8_655 . 64.96(9) ?
F1 Ba1 O2 3_645 . 140.74(9) ?
O8 Ba1 O2 3_645 . 160.87(9) ?
O6 Ba1 O2 3_545 . 58.49(9) ?
O2 Ba1 O2 6_656 . 97.08(10) ?
O3 Ba1 O2 . . 53.11(9) ?
F2 Ba1 F1 3_645 6_556 79.10(8) ?
O8 Ba1 F1 8_655 6_556 117.45(8) ?
F1 Ba1 F1 3_645 6_556 138.65(10) ?
O8 Ba1 F1 3_645 6_556 110.95(8) ?
O6 Ba1 F1 3_545 6_556 52.43(8) ?
O2 Ba1 F1 6_656 6_556 64.80(8) ?
O3 Ba1 F1 . 6_556 63.93(9) ?
O2 Ba1 F1 . 6_556 52.50(8) ?
F2 Ba1 O4 3_645 8_655 120.85(8) ?
O8 Ba1 O4 8_655 8_655 72.44(9) ?
F1 Ba1 O4 3_645 8_655 76.37(8) ?
O8 Ba1 O4 3_645 8_655 63.71(9) ?
O6 Ba1 O4 3_545 8_655 167.70(9) ?
O2 Ba1 O4 6_656 8_655 77.23(9) ?
O3 Ba1 O4 . 8_655 80.02(9) ?
O2 Ba1 O4 . 8_655 120.25(8) ?
F1 Ba1 O4 6_556 8_655 138.19(8) ?
F2 Ba1 O4 3_645 3_545 78.86(8) ?
O8 Ba1 O4 8_655 3_545 63.15(9) ?
F1 Ba1 O4 3_645 3_545 65.25(8) ?
O8 Ba1 O4 3_645 3_545 119.87(9) ?
O6 Ba1 O4 3_545 3_545 49.05(8) ?
O2 Ba1 O4 6_656 3_545 163.91(8) ?
O3 Ba1 O4 . 3_545 126.33(8) ?
O2 Ba1 O4 . 3_545 75.97(9) ?
F1 Ba1 O4 6_556 3_545 100.05(8) ?
O4 Ba1 O4 8_655 3_545 118.84(10) ?
F2 Ba1 Si1 3_645 . 139.22(7) ?
O8 Ba1 Si1 8_655 . 63.28(7) ?
F1 Ba1 Si1 3_645 . 154.35(6) ?
O8 Ba1 Si1 3_645 . 141.04(7) ?
O6 Ba1 Si1 3_545 . 84.88(7) ?
O2 Ba1 Si1 6_656 . 78.87(7) ?
O3 Ba1 Si1 . . 27.51(6) ?
O2 Ba1 Si1 . . 27.33(6) ?
F1 Ba1 Si1 6_556 . 61.01(6) ?
O4 Ba1 Si1 8_655 . 96.16(6) ?
O4 Ba1 Si1 3_545 . 98.96(6) ?
F1 Ba2 O9 4_466 8_665 122.45(9) ?
F1 Ba2 O1 4_466 4_566 73.69(9) ?
O9 Ba2 O1 8_665 4_566 142.97(10) ?
F1 Ba2 F2 4_466 5_676 82.34(8) ?
O9 Ba2 F2 8_665 5_676 91.46(9) ?
O1 Ba2 F2 4_566 5_676 55.54(9) ?
F1 Ba2 O5 4_466 4_566 88.87(9) ?
O9 Ba2 O5 8_665 4_566 138.59(9) ?
O1 Ba2 O5 4_566 4_566 66.40(10) ?
F2 Ba2 O5 5_676 4_566 121.45(9) ?
F1 Ba2 O9 4_466 4_466 61.77(8) ?
O9 Ba2 O9 8_665 4_466 69.48(10) ?
O1 Ba2 O9 4_566 4_466 135.44(9) ?
F2 Ba2 O9 5_676 4_466 113.94(9) ?
O5 Ba2 O9 4_566 4_466 111.77(10) ?
F1 Ba2 O7 4_466 . 113.79(9) ?
O9 Ba2 O7 8_665 . 83.67(9) ?
O1 Ba2 O7 4_566 . 122.62(9) ?
F2 Ba2 O7 5_676 . 163.24(9) ?
O5 Ba2 O7 4_566 . 57.40(9) ?
O9 Ba2 O7 4_466 . 79.38(9) ?
F1 Ba2 O6 4_466 5_576 54.58(8) ?
O9 Ba2 O6 8_665 5_576 72.83(9) ?
O1 Ba2 O6 4_566 5_576 99.59(9) ?
F2 Ba2 O6 5_676 5_576 60.18(8) ?
O5 Ba2 O6 4_566 5_576 143.44(9) ?
O9 Ba2 O6 4_466 5_576 53.77(9) ?
O7 Ba2 O6 . 5_576 132.31(9) ?
F1 Ba2 O1 4_466 8_665 143.33(8) ?
O9 Ba2 O1 8_665 8_665 92.52(9) ?
O1 Ba2 O1 4_566 8_665 84.83(9) ?
F2 Ba2 O1 5_676 8_665 109.69(8) ?
O5 Ba2 O1 4_566 8_665 54.99(9) ?
O9 Ba2 O1 4_466 8_665 132.73(9) ?
O7 Ba2 O1 . 8_665 54.76(9) ?
O6 Ba2 O1 5_576 8_665 161.13(9) ?
F1 Ba2 F2 4_466 4_466 55.49(8) ?
O9 Ba2 F2 8_665 4_466 113.82(8) ?
O1 Ba2 F2 4_566 4_466 102.72(8) ?
F2 Ba2 F2 5_676 4_466 137.56(10) ?
O5 Ba2 F2 4_566 4_466 59.50(9) ?
O9 Ba2 F2 4_466 4_466 53.00(8) ?
O7 Ba2 F2 . 4_466 58.30(9) ?
O6 Ba2 F2 5_576 4_466 94.04(8) ?
O1 Ba2 F2 8_665 4_466 102.92(8) ?
F1 Ba2 O5 4_466 8_665 122.94(8) ?
O9 Ba2 O5 8_665 8_665 94.29(9) ?
O1 Ba2 O5 4_566 8_665 53.52(9) ?
F2 Ba2 O5 5_676 8_665 52.10(8) ?
O5 Ba2 O5 4_566 8_665 88.61(9) ?
O9 Ba2 O5 4_466 8_665 159.53(9) ?
O7 Ba2 O5 . 8_665 112.13(8) ?
O6 Ba2 O5 5_576 8_665 110.54(9) ?
O1 Ba2 O5 8_665 8_665 57.60(8) ?
F2 Ba2 O5 4_466 8_665 147.37(8) ?
F1 Ba2 Ti1 4_466 4_466 33.81(6) ?
O9 Ba2 Ti1 8_665 4_466 89.16(7) ?
O1 Ba2 Ti1 4_566 4_466 104.38(7) ?
F2 Ba2 Ti1 5_676 4_466 88.14(6) ?
O5 Ba2 Ti1 4_566 4_466 114.15(7) ?
O9 Ba2 Ti1 4_466 4_466 32.88(6) ?
O7 Ba2 Ti1 . 4_466 107.75(7) ?
O6 Ba2 Ti1 5_576 4_466 33.75(6) ?
O1 Ba2 Ti1 8_665 4_466 162.03(6) ?
F2 Ba2 Ti1 4_466 4_466 60.32(5) ?
O5 Ba2 Ti1 8_665 4_466 140.11(6) ?
O3 Ti1 O8 . . 98.83(15) ?
O3 Ti1 O9 . . 99.20(15) ?
O8 Ti1 O9 . . 81.20(14) ?
O3 Ti1 O2 . 6_656 86.72(14) ?
O8 Ti1 O2 . 6_656 104.34(14) ?
O9 Ti1 O2 . 6_656 171.28(14) ?
O3 Ti1 O6 . 8_655 94.81(15) ?
O8 Ti1 O6 . 8_655 160.30(14) ?
O9 Ti1 O6 . 8_655 82.64(13) ?
O2 Ti1 O6 6_656 8_655 90.52(14) ?
O3 Ti1 F1 . . 167.72(15) ?
O8 Ti1 F1 . . 88.87(13) ?
O9 Ti1 F1 . . 91.39(12) ?
O2 Ti1 F1 6_656 . 82.08(12) ?
O6 Ti1 F1 8_655 . 80.32(12) ?
O3 Ti1 Ti2 . . 102.80(12) ?
O8 Ti1 Ti2 . . 42.44(10) ?
O9 Ti1 Ti2 . . 38.78(10) ?
O2 Ti1 Ti2 6_656 . 146.09(11) ?
O6 Ti1 Ti2 8_655 . 120.40(9) ?
F1 Ti1 Ti2 . . 89.34(8) ?
O3 Ti1 Ba2 . 4_566 136.63(12) ?
O8 Ti1 Ba2 . 4_566 106.06(10) ?
O9 Ti1 Ba2 . 4_566 51.96(9) ?
O2 Ti1 Ba2 6_656 4_566 119.48(9) ?
O6 Ti1 Ba2 8_655 4_566 54.65(9) ?
F1 Ti1 Ba2 . 4_566 48.09(8) ?
Ti2 Ti1 Ba2 . 4_566 75.16(3) ?
O3 Ti1 Ba1 . 6_656 114.94(12) ?
O8 Ti1 Ba1 . 6_656 133.77(10) ?
O9 Ti1 Ba1 . 6_656 120.50(10) ?
O2 Ti1 Ba1 6_656 6_656 50.83(9) ?
O6 Ti1 Ba1 8_655 6_656 49.05(9) ?
F1 Ti1 Ba1 . 6_656 53.56(8) ?
Ti2 Ti1 Ba1 . 6_656 140.85(3) ?
Ba2 Ti1 Ba1 4_566 6_656 70.507(19) ?
O3 Ti1 Ba1 . 3_655 138.61(12) ?
O8 Ti1 Ba1 . 3_655 44.63(10) ?
O9 Ti1 Ba1 . 3_655 93.75(10) ?
O2 Ti1 Ba1 6_656 3_655 85.86(10) ?
O6 Ti1 Ba1 8_655 3_655 125.90(10) ?
F1 Ti1 Ba1 . 3_655 45.68(8) ?
Ti2 Ti1 Ba1 . 3_655 65.36(3) ?
Ba2 Ti1 Ba1 4_566 3_655 81.00(2) ?
Ba1 Ti1 Ba1 6_656 3_655 90.85(2) ?
O3 Ti1 Ba1 . . 45.28(11) ?
O8 Ti1 Ba1 . . 121.90(10) ?
O9 Ti1 Ba1 . . 136.44(10) ?
O2 Ti1 Ba1 6_656 . 46.02(9) ?
O6 Ti1 Ba1 8_655 . 77.75(9) ?
F1 Ti1 Ba1 . . 122.44(8) ?
Ti2 Ti1 Ba1 . . 146.92(3) ?
Ba2 Ti1 Ba1 4_566 . 131.67(3) ?
Ba1 Ti1 Ba1 6_656 . 72.21(2) ?
Ba1 Ti1 Ba1 3_655 . 129.15(2) ?
O3 Ti1 Ba1 . 8_665 69.33(11) ?
O8 Ti1 Ba1 . 8_665 36.77(10) ?
O9 Ti1 Ba1 . 8_665 106.96(10) ?
O2 Ti1 Ba1 6_656 8_665 81.08(10) ?
O6 Ti1 Ba1 8_655 8_665 162.31(10) ?
F1 Ti1 Ba1 . 8_665 113.55(8) ?
Ti2 Ti1 Ba1 . 8_665 72.43(3) ?
Ba2 Ti1 Ba1 4_566 8_665 142.83(2) ?
Ba1 Ti1 Ba1 6_656 8_665 129.71(2) ?
Ba1 Ti1 Ba1 3_655 8_665 69.305(19) ?
Ba1 Ti1 Ba1 . 8_665 85.27(2) ?
O9 Ti2 O7 . . 99.64(15) ?
O9 Ti2 O8 . . 81.93(14) ?
O7 Ti2 O8 . . 96.76(15) ?
O9 Ti2 O5 . 4_566 95.76(14) ?
O7 Ti2 O5 . 4_566 91.24(15) ?
O8 Ti2 O5 . 4_566 171.93(14) ?
O9 Ti2 F2 . . 90.11(14) ?
O7 Ti2 F2 . . 169.87(15) ?
O8 Ti2 F2 . . 87.25(13) ?
O5 Ti2 F2 4_566 . 85.02(13) ?
O9 Ti2 O1 . 8_665 169.84(14) ?
O7 Ti2 O1 . 8_665 90.23(15) ?
O8 Ti2 O1 . 8_665 94.60(13) ?
O5 Ti2 O1 4_566 8_665 86.36(14) ?
F2 Ti2 O1 . 8_665 80.16(13) ?
O9 Ti2 Ti1 . . 42.27(10) ?
O7 Ti2 Ti1 . . 101.73(12) ?
O8 Ti2 Ti1 . . 39.68(10) ?
O5 Ti2 Ti1 4_566 . 137.30(10) ?
F2 Ti2 Ti1 . . 87.30(9) ?
O1 Ti2 Ti1 8_665 . 133.35(10) ?
O9 Ti2 Ba2 . . 129.57(10) ?
O7 Ti2 Ba2 . . 53.89(11) ?
O8 Ti2 Ba2 . . 136.29(10) ?
O5 Ti2 Ba2 4_566 . 50.45(10) ?
F2 Ti2 Ba2 . . 117.34(9) ?
O1 Ti2 Ba2 8_665 . 58.79(9) ?
Ti1 Ti2 Ba2 . . 155.29(3) ?
O9 Ti2 Ba1 . 3_655 100.32(10) ?
O7 Ti2 Ba1 . 3_655 136.29(11) ?
O8 Ti2 Ba1 . 3_655 48.76(10) ?
O5 Ti2 Ba1 4_566 3_655 124.68(10) ?
F2 Ti2 Ba1 . 3_655 42.83(8) ?
O1 Ti2 Ba1 8_665 3_655 70.54(9) ?
Ti1 Ti2 Ba1 . 3_655 69.93(2) ?
Ba2 Ti2 Ba1 . 3_655 128.99(3) ?
O9 Ti2 Ba2 . 5_676 127.30(10) ?
O7 Ti2 Ba2 . 5_676 124.18(12) ?
O8 Ti2 Ba2 . 5_676 116.04(10) ?
O5 Ti2 Ba2 4_566 5_676 59.40(10) ?
F2 Ti2 Ba2 . 5_676 46.09(9) ?
O1 Ti2 Ba2 8_665 5_676 46.07(9) ?
Ti1 Ti2 Ba2 . 5_676 132.66(3) ?
Ba2 Ti2 Ba2 . 5_676 71.98(2) ?
Ba1 Ti2 Ba2 3_655 5_676 68.966(19) ?
O9 Ti2 Ba2 . 8_655 39.26(10) ?
O7 Ti2 Ba2 . 8_655 66.20(11) ?
O8 Ti2 Ba2 . 8_655 105.47(10) ?
O5 Ti2 Ba2 4_566 8_655 76.83(10) ?
F2 Ti2 Ba2 . 8_655 121.74(9) ?
O1 Ti2 Ba2 8_665 8_655 150.30(10) ?
Ti1 Ti2 Ba2 . 8_655 71.94(3) ?
Ba2 Ti2 Ba2 . 8_655 91.88(2) ?
Ba1 Ti2 Ba2 3_655 8_655 139.07(2) ?
Ba2 Ti2 Ba2 5_676 8_655 133.92(2) ?
O9 Ti2 Ba2 . 4_566 39.97(10) ?
O7 Ti2 Ba2 . 4_566 137.20(12) ?
O8 Ti2 Ba2 . 4_566 91.12(10) ?
O5 Ti2 Ba2 4_566 4_566 82.28(10) ?
F2 Ti2 Ba2 . 4_566 51.62(9) ?
O1 Ti2 Ba2 8_665 4_566 131.09(9) ?
Ti1 Ti2 Ba2 . 4_566 60.61(2) ?
Ba2 Ti2 Ba2 . 4_566 132.59(2) ?
Ba1 Ti2 Ba2 3_655 4_566 77.602(19) ?
Ba2 Ti2 Ba2 5_676 4_566 88.36(2) ?
Ba2 Ti2 Ba2 8_655 4_566 71.14(2) ?
O1 Si1 O2 . . 112.76(18) ?
O1 Si1 O3 . . 108.29(19) ?
O2 Si1 O3 . . 108.07(18) ?
O1 Si1 O4 . . 111.15(18) ?
O2 Si1 O4 . . 108.97(18) ?
O3 Si1 O4 . . 107.41(18) ?
O1 Si1 Ba1 . . 106.78(13) ?
O2 Si1 Ba1 . . 56.52(12) ?
O3 Si1 Ba1 . . 56.42(13) ?
O4 Si1 Ba1 . . 141.97(12) ?
O6 Si2 O5 . . 113.93(18) ?
O6 Si2 O7 . . 113.43(19) ?
O5 Si2 O7 . . 108.33(18) ?
O6 Si2 O4 . . 102.77(17) ?
O5 Si2 O4 . . 109.57(17) ?
O7 Si2 O4 . . 108.57(18) ?
O6 Si2 Ba1 . 3 48.08(11) ?
O5 Si2 Ba1 . 3 104.33(12) ?
O7 Si2 Ba1 . 3 147.24(14) ?
O4 Si2 Ba1 . 3 61.44(12) ?
O6 Si2 Ba2 . . 81.29(12) ?
O5 Si2 Ba2 . . 93.52(12) ?
O7 Si2 Ba2 . . 46.63(13) ?
O4 Si2 Ba2 . . 151.79(13) ?
Ba1 Si2 Ba2 3 . 129.33(4) ?
Si1 O1 Ti2 . 8_655 127.73(19) ?
Si1 O1 Ba2 . 4_466 124.60(17) ?
Ti2 O1 Ba2 8_655 4_466 102.10(12) ?
Si1 O1 Ba2 . 8_655 108.42(15) ?
Ti2 O1 Ba2 8_655 8_655 87.11(10) ?
Ba2 O1 Ba2 4_466 8_655 95.17(9) ?
Si1 O2 Ti1 . 6_556 135.8(2) ?
Si1 O2 Ba1 . 6_556 113.35(15) ?
Ti1 O2 Ba1 6_556 6_556 104.72(12) ?
Si1 O2 Ba1 . . 96.15(14) ?
Ti1 O2 Ba1 6_556 . 97.58(11) ?
Ba1 O2 Ba1 6_556 . 101.25(11) ?
Si1 O3 Ti1 . . 154.9(2) ?
Si1 O3 Ba1 . . 96.08(15) ?
Ti1 O3 Ba1 . . 107.94(14) ?
Si1 O4 Si2 . . 131.1(2) ?
Si1 O4 Ba1 . 8_665 107.29(14) ?
Si2 O4 Ba1 . 8_665 106.12(15) ?
Si1 O4 Ba1 . 3 122.67(16) ?
Si2 O4 Ba1 . 3 91.77(14) ?
Ba1 O4 Ba1 8_665 3 89.87(8) ?
Si2 O5 Ti2 . 4_466 133.0(2) ?
Si2 O5 Ba2 . 4_466 127.89(16) ?
Ti2 O5 Ba2 4_466 4_466 96.77(12) ?
Si2 O5 Ba2 . 8_655 102.00(14) ?
Ti2 O5 Ba2 4_466 8_655 89.00(11) ?
Ba2 O5 Ba2 4_466 8_655 91.39(9) ?
Si2 O6 Ti1 . 8_665 135.54(19) ?
Si2 O6 Ba1 . 3 107.24(15) ?
Ti1 O6 Ba1 8_665 3 99.01(12) ?
Si2 O6 Ba2 . 5_576 120.88(15) ?
Ti1 O6 Ba2 8_665 5_576 91.61(11) ?
Ba1 O6 Ba2 3 5_576 93.93(9) ?
Si2 O7 Ti2 . . 155.3(2) ?
Si2 O7 Ba2 . . 109.65(16) ?
Ti2 O7 Ba2 . . 94.79(13) ?
Ti1 O8 Ti2 . . 97.88(14) ?
Ti1 O8 Ba1 . 8_665 119.91(14) ?
Ti2 O8 Ba1 . 8_665 123.15(14) ?
Ti1 O8 Ba1 . 3_655 108.04(14) ?
Ti2 O8 Ba1 . 3_655 99.95(12) ?
Ba1 O8 Ba1 8_665 3_655 105.68(10) ?
Ti2 O9 Ti1 . . 98.95(14) ?
Ti2 O9 Ba2 . 8_655 115.82(14) ?
Ti1 O9 Ba2 . 8_655 118.79(14) ?
Ti2 O9 Ba2 . 4_566 115.68(14) ?
Ti1 O9 Ba2 . 4_566 95.16(12) ?
Ba2 O9 Ba2 8_655 4_566 110.52(10) ?
Ti1 F1 Ba2 . 4_566 98.10(10) ?
Ti1 F1 Ba1 . 3_655 103.58(11) ?
Ba2 F1 Ba1 4_566 3_655 121.85(10) ?
Ti1 F1 Ba1 . 6_656 93.72(10) ?
Ba2 F1 Ba1 4_566 6_656 95.45(8) ?
Ba1 F1 Ba1 3_655 6_656 135.16(10) ?
Ti2 F2 Ba1 . 3_655 106.44(11) ?
Ti2 F2 Ba2 . 5_676 102.91(11) ?
Ba1 F2 Ba2 3_655 5_676 102.85(10) ?
Ti2 F2 Ba2 . 4_566 99.00(11) ?
Ba1 F2 Ba2 3_655 4_566 112.55(9) ?
Ba2 F2 Ba2 5_676 4_566 130.56(10) ?

loop_
_geom_bond_atom_site_label_1
_geom_bond_atom_site_label_2
_geom_bond_site_symmetry_2
_geom_bond_distance
_geom_bond_publ_flag
Ba1 F2 3_645 2.647(3) y
Ba1 O8 8_655 2.816(3) y
Ba1 F1 3_645 2.840(3) y
Ba1 O8 3_645 2.851(3) y
Ba1 O6 3_545 2.863(3) y
Ba1 O2 6_656 2.914(3) y
Ba1 O3 . 2.925(4) y
Ba1 O2 . 2.929(3) y
Ba1 F1 6_556 3.019(3) y
Ba1 O4 8_655 3.164(3) y
Ba1 O4 3_545 3.230(3) y
Ba1 Si1 . 3.4909(13) ?
Ba2 F1 4_466 2.713(3) y
Ba2 O9 8_665 2.752(3) y
Ba2 O1 4_566 2.773(3) y
Ba2 F2 5_676 2.783(3) y
Ba2 O5 4_566 2.810(3) y
Ba2 O9 4_466 2.854(3) y
Ba2 O7 . 2.934(4) y
Ba2 O6 5_576 2.945(3) y
Ba2 O1 8_665 3.100(3) y
Ba2 F2 4_466 3.178(3) y
Ba2 O5 8_665 3.242(3) y
Ba2 Ti1 4_466 3.6093(10) ?
Ti1 O3 . 1.855(3) y
Ti1 O8 . 1.863(3) y
Ti1 O9 . 1.968(3) y
Ti1 O2 6_656 1.979(3) y
Ti1 O6 8_655 2.006(3) y
Ti1 F1 . 2.029(3) y
Ti1 Ti2 . 2.8899(13) ?
Ti1 Ba2 4_566 3.6093(10) ?
Ti1 Ba1 6_656 3.7445(10) ?
Ti1 Ba1 3_655 3.8582(10) ?
Ti1 Ba1 8_665 4.0783(10) ?
Ti2 O9 . 1.832(3) y
Ti2 O7 . 1.888(3) y
Ti2 O8 . 1.969(3) y
Ti2 O5 4_566 1.973(3) y
Ti2 F2 . 1.989(3) y
Ti2 O1 8_665 2.031(3) y
Ti2 Ba1 3_655 3.7338(10) ?
Ti2 Ba2 5_676 3.7657(10) ?
Ti2 Ba2 8_655 3.9145(10) ?
Ti2 Ba2 4_566 4.0045(10) ?
Si1 O1 . 1.601(3) y
Si1 O2 . 1.612(3) y
Si1 O3 . 1.621(3) y
Si1 O4 . 1.641(3) y
Si2 O6 . 1.607(3) y
Si2 O5 . 1.614(3) y
Si2 O7 . 1.623(3) y
Si2 O4 . 1.658(3) y
Si2 Ba1 3 3.6757(13) ?
O1 Ti2 8_655 2.031(3) ?
O1 Ba2 4_466 2.773(3) ?
O1 Ba2 8_655 3.100(3) ?
O2 Ti1 6_556 1.979(3) ?
O2 Ba1 6_556 2.914(3) ?
O4 Ba1 8_665 3.164(3) ?
O4 Ba1 3 3.230(3) ?
O5 Ti2 4_466 1.973(3) ?
O5 Ba2 4_466 2.810(3) ?
O5 Ba2 8_655 3.242(3) ?
O6 Ti1 8_665 2.006(3) ?
O6 Ba1 3 2.863(3) ?
O6 Ba2 5_576 2.945(3) ?
O8 Ba1 8_665 2.816(3) ?
O8 Ba1 3_655 2.851(3) ?
O9 Ba2 8_655 2.752(3) ?
O9 Ba2 4_566 2.854(3) ?
F1 Ba2 4_566 2.713(3) ?
F1 Ba1 3_655 2.840(3) ?
F1 Ba1 6_656 3.019(3) ?
F2 Ba1 3_655 2.647(3) ?
F2 Ba2 5_676 2.783(3) ?
F2 Ba2 4_566 3.178(3) ?
